data_4067718
loop_
_publ_author_name
'Huynh, Han Vinh'
'Yeo, Chun Hui'
'Chew, Ying Xia'

_publ_section_title
;
 Syntheses, Structures, and Catalytic Activities of Hemilabile
 Thioether-Functionalized NHC Complexes
;
_journal_issue 6
_journal_name_full Organometallics
_journal_page_first 1479
_journal_paper_doi 10.1021/om9010966
_journal_volume 29
_journal_year 2010
_chemical_formula_sum 'C28 H36 Br2 N4 Pd S2'
_chemical_formula_weight 758.95
_chemical_name_systematic
; 
 ? 
;
_space_group_IT_number 14
_symmetry_cell_setting monoclinic
_symmetry_space_group_name_Hall '-P 2ybc'
_symmetry_space_group_name_H-M 'P 1 21/c 1'
_atom_sites_solution_hydrogens geom
_atom_sites_solution_primary direct
_atom_sites_solution_secondary difmap
_audit_creation_method SHELXL-97
_cell_angle_alpha 90.00
_cell_angle_beta 93.7440(10)
_cell_angle_gamma 90.00
_cell_formula_units_Z 2
_cell_length_a 8.8744(5)
_cell_length_b 18.5864(10)
_cell_length_c 9.4114(5)
_cell_measurement_reflns_used 1775
_cell_measurement_temperature 295(2)
_cell_measurement_theta_max 19.49
_cell_measurement_theta_min 2.19
_cell_volume 1549.03(15)
_computing_cell_refinement 'Bruker SMART'
_computing_data_collection 'Bruker SMART'
_computing_data_reduction 'Bruker SAINT'
_computing_molecular_graphics 'Bruker SHELXTL'
_computing_publication_material 'Bruker SHELXTL'
_computing_structure_refinement 'SHELXL-97 (Sheldrick, 1997)'
_computing_structure_solution 'SHELXS-97 (Sheldrick, 1990)'
_diffrn_ambient_temperature 295(2)
_diffrn_measured_fraction_theta_full 1.000
_diffrn_measured_fraction_theta_max 1.000
_diffrn_measurement_device_type 'CCD area detector'
_diffrn_measurement_method 'phi and omega scans'
_diffrn_radiation_monochromator graphite
_diffrn_radiation_source 'fine-focus sealed tube'
_diffrn_radiation_type MoK\a
_diffrn_radiation_wavelength 0.71073
_diffrn_reflns_av_R_equivalents 0.0892
_diffrn_reflns_av_sigmaI/netI 0.0602
_diffrn_reflns_limit_h_max 10
_diffrn_reflns_limit_h_min -10
_diffrn_reflns_limit_k_max 22
_diffrn_reflns_limit_k_min -22
_diffrn_reflns_limit_l_max 11
_diffrn_reflns_limit_l_min -11
_diffrn_reflns_number 16555
_diffrn_reflns_theta_full 25.00
_diffrn_reflns_theta_max 25.00
_diffrn_reflns_theta_min 2.19
_exptl_absorpt_coefficient_mu 3.337
_exptl_absorpt_correction_T_max 0.8781
_exptl_absorpt_correction_T_min 0.6523
_exptl_absorpt_correction_type multi-scan
_exptl_absorpt_process_details 'Sadabs, (Sheldrick 2001)'
_exptl_crystal_colour ORANGE
_exptl_crystal_density_diffrn 1.627
_exptl_crystal_density_meas ?
_exptl_crystal_density_method 'not measured'
_exptl_crystal_description NEEDLE
_exptl_crystal_F_000 760
_exptl_crystal_size_max 0.14
_exptl_crystal_size_mid 0.04
_exptl_crystal_size_min 0.04
_refine_diff_density_max 0.832
_refine_diff_density_min -0.900
_refine_diff_density_rms 0.101
_refine_ls_extinction_method none
_refine_ls_goodness_of_fit_ref 1.161
_refine_ls_hydrogen_treatment constr
_refine_ls_matrix_type full
_refine_ls_number_parameters 172
_refine_ls_number_reflns 2735
_refine_ls_number_restraints 0
_refine_ls_restrained_S_all 1.161
_refine_ls_R_factor_all 0.0905
_refine_ls_R_factor_gt 0.0622
_refine_ls_shift/su_max 0.001
_refine_ls_shift/su_mean 0.000
_refine_ls_structure_factor_coef Fsqd
_refine_ls_weighting_details 'calc w=1/[\s^2^(Fo^2^)+(0.0477P)^2^+0.2350P] where P=(Fo^2^+2Fc^2^)/3'
_refine_ls_weighting_scheme calc
_refine_ls_wR_factor_gt 0.1139
_refine_ls_wR_factor_ref 0.1220
_reflns_number_gt 1996
_reflns_number_total 2735
_reflns_threshold_expression >2sigma(I)
_cod_data_source_file om9010966_si_002.cif
_cod_data_source_block trans-anti-7b
_cod_depositor_comments
;
The following automatic conversions were performed:

'_symmetry_cell_setting' value 'Monoclinic' changed to 'monoclinic'
according to /home/saulius/struct/CIF-dictionaries/cif_core.dic
dictionary named 'cif_core.dic' version 2.4.1 from 2010-06-29.

Automatic conversion script
Id: cif_fix_values 1715 2011-07-08 13:25:40Z adriana 

The following automatic conversions were performed:

'_exptl_crystal_density_meas' value 'not measured' was changed to '?'
- the value is perceived as not measured.

Automatic conversion script
Id: cif_fix_values 3008 2015-01-20 13:52:24Z robertas 

The following automatic conversions were performed:

'_refine_ls_hydrogen_treatment' value 'contr' was replaced with the
value 'constr' as specified in the replacement file
'src/cod-tools/trunk/data/replacement-values/replacement_values.lst'.

Automatic conversion script
Id: cif_fix_values 5376 2017-05-30 11:51:03Z andrius 
;
_cod_original_sg_symbol_H-M P2(1)/c
_cod_database_code 4067718

loop_
_symmetry_equiv_pos_as_xyz
'x, y, z'
'-x, y+1/2, -z+1/2'
'-x, -y, -z'
'x, -y-1/2, z-1/2'

loop_
_atom_site_label
_atom_site_type_symbol
_atom_site_fract_x
_atom_site_fract_y
_atom_site_fract_z
_atom_site_U_iso_or_equiv
_atom_site_adp_type
_atom_site_occupancy
_atom_site_symmetry_multiplicity
_atom_site_calc_flag
_atom_site_refinement_flags
Pd1 Pd 0.0000 0.5000 0.5000 0.0384(2) Uani 1 2 d S
Br1 Br 0.12920(8) 0.38591(4) 0.54779(10) 0.0618(3) Uani 1 1 d .
S1 S 0.5436(2) 0.60087(12) 0.9755(2) 0.0674(6) Uani 1 1 d .
N1 N 0.2644(6) 0.5634(3) 0.3530(7) 0.0517(15) Uani 1 1 d .
N2 N 0.3165(6) 0.5595(3) 0.5763(6) 0.0439(14) Uani 1 1 d .
C1 C 0.2074(7) 0.5449(3) 0.4767(8) 0.0419(16) Uani 1 1 d .
C2 C 0.4110(8) 0.5885(4) 0.3772(10) 0.062(2) Uani 1 1 d .
H2 H 0.4751 0.6032 0.3085 0.074 Uiso 1 1 calc R
C3 C 0.4422(8) 0.5873(4) 0.5156(10) 0.057(2) Uani 1 1 d .
H3 H 0.5316 0.6024 0.5637 0.068 Uiso 1 1 calc R
C4 C 0.1838(9) 0.5559(5) 0.2144(9) 0.076(3) Uani 1 1 d .
H4A H 0.1187 0.5146 0.2149 0.114 Uiso 1 1 calc R
H4B H 0.2549 0.5498 0.1428 0.114 Uiso 1 1 calc R
H4C H 0.1244 0.5982 0.1939 0.114 Uiso 1 1 calc R
C5 C 0.3071(8) 0.5503(4) 0.7287(8) 0.056(2) Uani 1 1 d .
H5A H 0.4001 0.5285 0.7678 0.067 Uiso 1 1 calc R
H5B H 0.2252 0.5173 0.7449 0.067 Uiso 1 1 calc R
C6 C 0.2814(8) 0.6192(4) 0.8070(8) 0.0477(18) Uani 1 1 d .
C7 C 0.1538(9) 0.6587(5) 0.7654(9) 0.067(2) Uani 1 1 d .
H7 H 0.0871 0.6404 0.6941 0.081 Uiso 1 1 calc R
C8 C 0.1221(9) 0.7238(5) 0.8255(10) 0.078(3) Uani 1 1 d .
H8 H 0.0387 0.7505 0.7919 0.093 Uiso 1 1 calc R
C9 C 0.2153(10) 0.7484(4) 0.9354(11) 0.074(3) Uani 1 1 d .
H9 H 0.1941 0.7918 0.9789 0.089 Uiso 1 1 calc R
C10 C 0.3380(10) 0.7103(5) 0.9818(9) 0.070(2) Uani 1 1 d .
H10 H 0.3983 0.7269 1.0595 0.084 Uiso 1 1 calc R
C11 C 0.3762(8) 0.6464(4) 0.9152(8) 0.0521(19) Uani 1 1 d .
C12 C 0.6843(9) 0.6726(5) 0.9693(9) 0.072(2) Uani 1 1 d .
H12 H 0.6567 0.7119 1.0320 0.086 Uiso 1 1 calc R
C13 C 0.8317(10) 0.6402(6) 1.0267(11) 0.108(4) Uani 1 1 d .
H13A H 0.8636 0.6044 0.9616 0.162 Uiso 1 1 calc R
H13B H 0.8185 0.6184 1.1175 0.162 Uiso 1 1 calc R
H13C H 0.9070 0.6773 1.0375 0.162 Uiso 1 1 calc R
C14 C 0.6921(10) 0.7013(6) 0.8198(10) 0.098(3) Uani 1 1 d .
H14A H 0.7666 0.7387 0.8194 0.147 Uiso 1 1 calc R
H14B H 0.5954 0.7203 0.7871 0.147 Uiso 1 1 calc R
H14C H 0.7193 0.6630 0.7578 0.147 Uiso 1 1 calc R

loop_
_atom_site_aniso_label
_atom_site_aniso_U_11
_atom_site_aniso_U_22
_atom_site_aniso_U_33
_atom_site_aniso_U_23
_atom_site_aniso_U_13
_atom_site_aniso_U_12
Pd1 0.0327(4) 0.0384(4) 0.0441(5) -0.0012(4) 0.0035(3) -0.0057(3)
Br1 0.0495(5) 0.0467(5) 0.0885(7) 0.0044(4) -0.0011(4) -0.0010(4)
S1 0.0603(13) 0.0631(13) 0.0769(16) 0.0103(11) -0.0107(11) -0.0112(10)
N1 0.050(4) 0.054(4) 0.052(4) -0.004(3) 0.014(3) 0.000(3)
N2 0.039(3) 0.037(3) 0.056(4) -0.004(3) 0.002(3) -0.004(3)
C1 0.040(4) 0.034(4) 0.053(5) -0.003(3) 0.010(4) 0.001(3)
C2 0.041(4) 0.056(5) 0.092(7) -0.006(5) 0.029(4) -0.011(4)
C3 0.035(4) 0.051(5) 0.084(6) -0.013(4) 0.002(4) -0.009(3)
C4 0.075(6) 0.094(7) 0.060(6) 0.008(5) 0.010(5) -0.016(5)
C5 0.057(4) 0.044(4) 0.066(6) 0.001(4) -0.011(4) 0.001(4)
C6 0.045(4) 0.046(4) 0.052(5) -0.002(4) 0.008(4) -0.007(3)
C7 0.058(5) 0.069(6) 0.075(6) -0.014(5) 0.003(4) -0.005(4)
C8 0.059(5) 0.075(6) 0.099(7) -0.007(6) 0.008(5) 0.010(5)
C9 0.075(6) 0.054(5) 0.096(7) -0.016(5) 0.017(6) -0.003(5)
C10 0.085(6) 0.063(6) 0.062(6) -0.007(5) -0.001(5) -0.010(5)
C11 0.055(5) 0.052(5) 0.050(5) 0.002(4) 0.008(4) -0.009(4)
C12 0.063(5) 0.081(6) 0.071(6) -0.011(5) 0.003(5) -0.019(5)
C13 0.062(6) 0.148(10) 0.108(9) 0.006(7) -0.035(6) -0.020(6)
C14 0.077(7) 0.123(9) 0.092(8) 0.033(6) -0.002(6) -0.038(6)

loop_
_atom_type_symbol
_atom_type_description
_atom_type_scat_dispersion_real
_atom_type_scat_dispersion_imag
_atom_type_scat_source
C C 0.0033 0.0016 'International Tables Vol C Tables 4.2.6.8 and 6.1.1.4'
H H 0.0000 0.0000 'International Tables Vol C Tables 4.2.6.8 and 6.1.1.4'
N N 0.0061 0.0033 'International Tables Vol C Tables 4.2.6.8 and 6.1.1.4'
S S 0.1246 0.1234 'International Tables Vol C Tables 4.2.6.8 and 6.1.1.4'
Br Br -0.2901 2.4595 'International Tables Vol C Tables 4.2.6.8 and 6.1.1.4'
Pd Pd -0.9988 1.0072 'International Tables Vol C Tables 4.2.6.8 and 6.1.1.4'

loop_
_geom_angle_atom_site_label_1
_geom_angle_atom_site_label_2
_geom_angle_atom_site_label_3
_geom_angle
_geom_angle_site_symmetry_1
_geom_angle_site_symmetry_3
C1 Pd1 C1 180.0(3) . 3_566
C1 Pd1 Br1 92.34(17) . 3_566
C1 Pd1 Br1 87.66(17) 3_566 3_566
C1 Pd1 Br1 87.66(17) . .
C1 Pd1 Br1 92.34(17) 3_566 .
Br1 Pd1 Br1 180.0 3_566 .
C11 S1 C12 101.6(4) . .
C1 N1 C2 110.3(6) . .
C1 N1 C4 124.1(6) . .
C2 N1 C4 125.6(7) . .
C1 N2 C3 110.7(6) . .
C1 N2 C5 125.9(6) . .
C3 N2 C5 123.4(6) . .
N2 C1 N1 105.1(6) . .
N2 C1 Pd1 128.7(5) . .
N1 C1 Pd1 126.2(5) . .
C3 C2 N1 107.0(7) . .
C2 C3 N2 106.9(7) . .
N2 C5 C6 113.9(6) . .
C11 C6 C7 117.6(7) . .
C11 C6 C5 124.9(7) . .
C7 C6 C5 117.4(7) . .
C8 C7 C6 122.5(8) . .
C9 C8 C7 118.6(8) . .
C10 C9 C8 120.6(8) . .
C9 C10 C11 121.1(8) . .
C6 C11 C10 119.5(7) . .
C6 C11 S1 121.4(6) . .
C10 C11 S1 119.1(6) . .
C13 C12 C14 112.5(8) . .
C13 C12 S1 106.0(7) . .
C14 C12 S1 111.1(6) . .

loop_
_geom_bond_atom_site_label_1
_geom_bond_atom_site_label_2
_geom_bond_distance
_geom_bond_site_symmetry_2
Pd1 C1 2.046(6) .
Pd1 C1 2.046(6) 3_566
Pd1 Br1 2.4384(8) 3_566
Pd1 Br1 2.4385(8) .
S1 C11 1.771(8) .
S1 C12 1.829(8) .
N1 C1 1.344(8) .
N1 C2 1.386(8) .
N1 C4 1.454(9) .
N2 C1 1.331(8) .
N2 C3 1.387(8) .
N2 C5 1.452(9) .
C2 C3 1.314(10) .
C5 C6 1.503(9) .
C6 C11 1.375(9) .
C6 C7 1.384(10) .
C7 C8 1.373(11) .
C8 C9 1.360(11) .
C9 C10 1.347(11) .
C10 C11 1.394(11) .
C12 C13 1.508(11) .
C12 C14 1.511(12) .
